data_9004496
loop_
_publ_author_name
'Oberti, R.'
'Hawthorne, F. C.'
'Camara, F.'
'Raudsepp, M.'

_publ_section_title
;
 Synthetic fluoro-amphiboles: site preferences of Al, Ga, Sc and inductive
 effects on mean bond-lengths of octahedra
 Sample: A4
;
_journal_name_full 'The Canadian Mineralogist'
_journal_page_first 1245
_journal_page_last 1252
_journal_volume 36
_journal_year 1998
_chemical_formula_sum 'Al1.89 Ca2.21 F2 Ga1.01 Mg4.1 Na1.62 O22 Si6'
_chemical_name_mineral Pargasite
_space_group_IT_number 12
_symmetry_space_group_name_Hall '-C 2y'
_symmetry_space_group_name_H-M 'C 1 2/m 1'
_cell_angle_alpha 90
_cell_angle_beta 105.32
_cell_angle_gamma 90
_cell_length_a 9.850
_cell_length_b 17.934
_cell_length_c 5.301
_cell_formula_units_Z 2
_cell_volume 903.146
_database_code_amcsd 0005571
_exptl_crystal_density_diffrn 3.329
_cod_original_formula_sum 'Si6 Al1.89 Ga1.01 Mg4.1 Ca2.21 Na1.62 O22 F2'
_cod_database_code 9004496

loop_
_space_group_symop_operation_xyz
x,y,z
1/2+x,1/2+y,z
x,-y,z
1/2+x,1/2-y,z
-x,y,-z
1/2-x,1/2+y,-z
-x,-y,-z
1/2-x,1/2-y,-z

loop_
_atom_site_label
_atom_site_fract_x
_atom_site_fract_y
_atom_site_fract_z
_atom_site_occupancy
_atom_site_U_iso_or_equiv
SiT1 0.28240 0.08510 0.30540 0.75000 0.00532
AlT1 0.28240 0.08510 0.30540 0.18000 0.00532
GaT1 0.28240 0.08510 0.30540 0.07000 0.00532
SiT2 0.29110 0.17330 0.81530 0.75000 0.00646
AlT2 0.29110 0.17330 0.81530 0.18000 0.00646
GaT2 0.29110 0.17330 0.81530 0.07000 0.00646
MgM1 0.00000 0.08920 0.50000 0.82000 0.00557
AlM1 0.00000 0.08920 0.50000 0.09000 0.00557
GaM1 0.00000 0.08920 0.50000 0.09000 0.00557
MgM2 0.00000 0.17570 0.00000 0.82000 0.00557
AlM2 0.00000 0.17570 0.00000 0.09000 0.00557
GaM2 0.00000 0.17570 0.00000 0.09000 0.00557
MgM3 0.00000 0.00000 0.00000 0.82000 0.00519
AlM3 0.00000 0.00000 0.00000 0.09000 0.00519
GaM3 0.00000 0.00000 0.00000 0.09000 0.00519
CaM4 0.00000 0.27940 0.50000 1.00000 0.00963
NaA 0.00000 0.50000 0.00000 0.10000 0.02774
CaA 0.00000 0.50000 0.00000 0.01000 0.02774
NaAm 0.03980 0.50000 0.09140 0.38000 0.02976
CaAm 0.03980 0.50000 0.09140 0.05000 0.02976
NaA2 0.00000 0.47170 0.00000 0.38000 0.02622
CaA2 0.00000 0.47170 0.00000 0.05000 0.02622
O1 0.10720 0.08680 0.21770 1.00000 0.00836
O2 0.11850 0.17180 0.73450 1.00000 0.00785
F3 0.10350 0.00000 0.71270 1.00000 0.00975
O4 0.36680 0.25140 0.78790 1.00000 0.01089
O5 0.35220 0.14090 0.11600 1.00000 0.01292
O6 0.34630 0.11610 0.61310 1.00000 0.01317
O7 0.34510 0.00000 0.27660 1.00000 0.01330

loop_
_cod_related_entry_id
_cod_related_entry_database
_cod_related_entry_code
1 AMCSD 0005571
